data_7218936
loop_
_publ_author_name
'Harvey, Benjamin G.'
'Guenthner, Andrew J.'
'Meylemans, Heather A.'
'Haines, Shannon R. L.'
'Lamison, Kevin R.'
'Groshens, Thomas J.'
'Cambrea, Lee R.'
'Davis, Matthew C.'
'Lai, William W.'

_publ_section_title
;
 Renewable thermosetting resins and thermoplastics from vanillin
;
_journal_issue 2
_journal_name_full 'Green Chem.'
_journal_page_first 1249
_journal_paper_doi 10.1039/C4GC01825G
_journal_volume 17
_journal_year 2015
_chemical_formula_moiety 'C18 H16 N2 O4'
_chemical_formula_sum 'C18 H16 N2 O4'
_chemical_formula_weight 324.33
_chemical_name_systematic 1,2-bis(4-cyanato-3-methoxyphenyl)ethane
_space_group_crystal_system monoclinic
_space_group_IT_number 14
_space_group_name_Hall '-P 2ybc'
_space_group_name_H-M_alt 'P 1 21/c 1'
_symmetry_space_group_name_Hall '-P 2ybc'
_symmetry_space_group_name_H-M 'P 1 21/c 1'
_atom_sites_solution_hydrogens geom
_atom_sites_solution_primary direct
_atom_sites_solution_secondary difmap
_audit_update_record
;
2014-08-28 deposited with the CCDC.
2014-11-27 downloaded from the CCDC.
;
_cell_angle_alpha 90
_cell_angle_beta 97.5930(10)
_cell_angle_gamma 90
_cell_formula_units_Z 2
_cell_length_a 4.4010(3)
_cell_length_b 12.3035(9)
_cell_length_c 14.8314(11)
_cell_measurement_reflns_used 2135
_cell_measurement_temperature 296.(2)
_cell_measurement_theta_max 24.4504
_cell_measurement_theta_min 2.1585
_cell_volume 796.04(10)
_computing_cell_refinement 'SAINT V8.32B (Bruker AXS Inc., 2013)'
_computing_data_reduction 'SAINT V8.32B (Bruker AXS Inc., 2013)'
_computing_structure_refinement 'SHELXL-2013 (Sheldrick, 2013)'
_computing_structure_solution 'SHELXS-97 (Sheldrick, 2008)'
_diffrn_ambient_temperature 296.(2)
_diffrn_detector_area_resol_mean 8.3333
_diffrn_measured_fraction_theta_full 1.000
_diffrn_measured_fraction_theta_max 1.000
_diffrn_radiation_wavelength 0.71073
_diffrn_reflns_av_R_equivalents 0.0262
_diffrn_reflns_av_sigmaI/netI 0.0164
_diffrn_reflns_limit_h_max 5
_diffrn_reflns_limit_h_min -5
_diffrn_reflns_limit_k_max 14
_diffrn_reflns_limit_k_min -14
_diffrn_reflns_limit_l_max 17
_diffrn_reflns_limit_l_min -17
_diffrn_reflns_number 8545
_diffrn_reflns_theta_full 25.00
_diffrn_reflns_theta_max 25.00
_diffrn_reflns_theta_min 2.16
_exptl_absorpt_coefficient_mu 0.097
_exptl_absorpt_correction_T_max 0.99
_exptl_absorpt_correction_T_min 0.94
_exptl_absorpt_correction_type multi-scan
_exptl_absorpt_process_details 'SADABS V2012/1 (Bruker AXS Inc.)'
_exptl_crystal_density_diffrn 1.353
_exptl_crystal_density_method 'not measured'
_exptl_crystal_F_000 340
_exptl_crystal_size_max 0.255
_exptl_crystal_size_mid 0.195
_exptl_crystal_size_min 0.070
_refine_diff_density_max 0.115
_refine_diff_density_min -0.151
_refine_ls_extinction_method none
_refine_ls_goodness_of_fit_ref 1.038
_refine_ls_hydrogen_treatment constr
_refine_ls_matrix_type full
_refine_ls_number_parameters 110
_refine_ls_number_reflns 1399
_refine_ls_number_restraints 0
_refine_ls_restrained_S_all 1.038
_refine_ls_R_factor_all 0.0474
_refine_ls_R_factor_gt 0.0350
_refine_ls_shift/su_max 0.000
_refine_ls_shift/su_mean 0.000
_refine_ls_structure_factor_coef Fsqd
_refine_ls_weighting_details 'w=1/[\s^2^(Fo^2^)+(0.0423P)^2^+0.1584P] where P=(Fo^2^+2Fc^2^)/3'
_refine_ls_weighting_scheme calc
_refine_ls_wR_factor_gt 0.0863
_refine_ls_wR_factor_ref 0.0962
_reflns_number_gt 1097
_reflns_number_total 1399
_reflns_threshold_expression 'I > 2\s(I)'
_cod_data_source_file c4gc01825g2.cif
_cod_data_source_block Compound_7
_cod_depositor_comments 'Adding full bibliography for 7218936--7218937.cif.'
_cod_database_code 7218936

loop_
_space_group_symop_operation_xyz
'x, y, z'
'-x, y+1/2, -z+1/2'
'-x, -y, -z'
'x, -y-1/2, z-1/2'

loop_
_atom_site_type_symbol
_atom_site_label
_atom_site_fract_x
_atom_site_fract_y
_atom_site_fract_z
_atom_site_U_iso_or_equiv
_atom_site_adp_type
_atom_site_calc_flag
_atom_site_refinement_flags_adp
_atom_site_refinement_flags_posn
_atom_site_occupancy
O O2 0.5097(3) 0.22252(9) 0.78085(8) 0.0659(4) Uani d . . 1
O O1 0.7308(3) 0.13433(8) 0.64666(8) 0.0629(4) Uani d . . 1
N N1 0.2845(4) 0.28935(14) 0.90921(11) 0.0852(6) Uani d . . 1
C C9 0.3943(4) 0.26189(13) 0.84860(11) 0.0565(4) Uani d . . 1
C C5 0.6558(3) 0.29462(12) 0.72454(10) 0.0453(4) Uani d . . 1
C C4 0.7713(3) 0.24374(12) 0.65310(10) 0.0442(4) Uani d . . 1
C C3 0.9177(3) 0.30816(12) 0.59556(10) 0.0452(4) Uani d . . 1
H H3 0.9961 0.2762 0.5467 0.054 Uiso calc U R 1
C C2 0.9499(3) 0.41944(12) 0.60933(9) 0.0430(4) Uani d . . 1
C C1 1.1051(4) 0.48672(13) 0.54338(10) 0.0509(4) Uani d . . 1
H H1 1.2821 0.4474 0.5279 0.061 Uiso calc U R 1
H H2 1.1775 0.554 0.5728 0.061 Uiso calc U R 1
C C7 0.8328(3) 0.46621(12) 0.68193(10) 0.0490(4) Uani d . . 1
H H5 0.855 0.5406 0.692 0.059 Uiso calc U R 1
C C6 0.6821(4) 0.40362(13) 0.74009(10) 0.0501(4) Uani d . . 1
H H4 0.601 0.4354 0.7886 0.06 Uiso calc U R 1
C C8 0.8705(5) 0.07989(14) 0.57788(13) 0.0696(5) Uani d . . 1
H H7 0.7829 0.1059 0.5191 0.104 Uiso calc U R 1
H H8 0.8357 0.0031 0.5817 0.104 Uiso calc U R 1
H H6 1.0869 0.094 0.5865 0.104 Uiso calc U R 1

loop_
_atom_site_aniso_label
_atom_site_aniso_U_11
_atom_site_aniso_U_22
_atom_site_aniso_U_33
_atom_site_aniso_U_12
_atom_site_aniso_U_13
_atom_site_aniso_U_23
O2 0.0966(9) 0.0499(7) 0.0609(7) -0.0095(6) 0.0467(7) 0.0026(6)
O1 0.0939(9) 0.0374(6) 0.0654(8) -0.0030(6) 0.0404(7) -0.0013(5)
N1 0.1231(15) 0.0763(12) 0.0681(11) 0.0047(10) 0.0565(11) 0.0077(9)
C9 0.0724(11) 0.0527(10) 0.0495(10) -0.0020(8) 0.0264(9) 0.0079(8)
C5 0.0540(9) 0.0445(9) 0.0407(8) -0.0035(7) 0.0186(7) 0.0068(6)
C4 0.0536(9) 0.0367(8) 0.0447(8) -0.0007(6) 0.0157(7) 0.0028(6)
C3 0.0506(9) 0.0465(9) 0.0413(8) 0.0016(7) 0.0170(7) 0.0021(6)
C2 0.0404(8) 0.0458(9) 0.0430(8) -0.0041(6) 0.0068(6) 0.0078(7)
C1 0.0494(9) 0.0517(9) 0.0529(9) -0.0101(7) 0.0111(7) 0.0115(7)
C7 0.0594(10) 0.0377(8) 0.0508(9) -0.0039(7) 0.0104(8) 0.0013(7)
C6 0.0635(10) 0.0458(9) 0.0442(9) 0.0005(7) 0.0185(7) -0.0027(7)
C8 0.1033(14) 0.0417(9) 0.0712(12) 0.0053(9) 0.0385(11) -0.0079(8)

loop_
_atom_type_symbol
_atom_type_description
_atom_type_scat_dispersion_real
_atom_type_scat_dispersion_imag
_atom_type_scat_source
C C 0.0033 0.0016 'International Tables Vol C Tables 4.2.6.8 and 6.1.1.4'
H H 0.0000 0.0000 'International Tables Vol C Tables 4.2.6.8 and 6.1.1.4'
N N 0.0061 0.0033 'International Tables Vol C Tables 4.2.6.8 and 6.1.1.4'
O O 0.0106 0.0060 'International Tables Vol C Tables 4.2.6.8 and 6.1.1.4'

loop_
_geom_angle_atom_site_label_1
_geom_angle_atom_site_label_2
_geom_angle_atom_site_label_3
_geom_angle_site_symmetry_1
_geom_angle_site_symmetry_3
_geom_angle
C9 O2 C5 . . 118.70(12)
C4 O1 C8 . . 116.78(12)
N1 C9 O2 . . 175.05(19)
C6 C5 C4 . . 122.89(13)
C6 C5 O2 . . 123.16(13)
C4 C5 O2 . . 113.95(13)
O1 C4 C5 . . 116.35(12)
O1 C4 C3 . . 126.21(13)
C5 C4 C3 . . 117.44(14)
C4 C3 C2 . . 121.37(13)
C4 C3 H3 . . 119.3
C2 C3 H3 . . 119.3
C7 C2 C3 . . 118.98(13)
C7 C2 C1 . . 121.60(14)
C3 C2 C1 . . 119.40(13)
C2 C1 C1 . 3_766 112.95(15)
C2 C1 H1 . . 109.0
C1 C1 H1 3_766 . 109.0
C2 C1 H2 . . 109.0
C1 C1 H2 3_766 . 109.0
H1 C1 H2 . . 107.8
C2 C7 C6 . . 120.80(14)
C2 C7 H5 . . 119.6
C6 C7 H5 . . 119.6
C5 C6 C7 . . 118.52(14)
C5 C6 H4 . . 120.7
C7 C6 H4 . . 120.7
O1 C8 H7 . . 109.5
O1 C8 H8 . . 109.5
H7 C8 H8 . . 109.5
O1 C8 H6 . . 109.5
H7 C8 H6 . . 109.5
H8 C8 H6 . . 109.5

loop_
_geom_bond_atom_site_label_1
_geom_bond_atom_site_label_2
_geom_bond_site_symmetry_2
_geom_bond_distance
O2 C9 . 1.2797(18)
O2 C5 . 1.4282(16)
O1 C4 . 1.3596(17)
O1 C8 . 1.4257(19)
N1 C9 . 1.127(2)
C5 C6 . 1.363(2)
C5 C4 . 1.3838(19)
C4 C3 . 1.3845(19)
C3 C2 . 1.389(2)
C3 H3 . 0.93
C2 C7 . 1.380(2)
C2 C1 . 1.5114(19)
C1 C1 3_766 1.518(3)
C1 H1 . 0.97
C1 H2 . 0.97
C7 C6 . 1.388(2)
C7 H5 . 0.93
C6 H4 . 0.93
C8 H7 . 0.96
C8 H8 . 0.96
C8 H6 . 0.96

loop_
_geom_hbond_atom_site_label_D
_geom_hbond_atom_site_label_H
_geom_hbond_atom_site_label_A
_geom_hbond_site_symmetry_A
_geom_hbond_distance_DH
_geom_hbond_distance_HA
_geom_hbond_distance_DA
_geom_hbond_angle_DHA
C8 H8 N1 2_646 0.96 2.69 3.649(2) 177.8
C3 H3 N1 4_665 0.93 2.67 3.587(2) 170.9
C8 H8 N1 2_646 0.96 2.69 3.649(2) 177.8
C3 H3 N1 4_665 0.93 2.67 3.587(2) 170.9
C8 H8 N1 2_646 0.96 2.69 3.649(2) 177.8
C3 H3 N1 4_665 0.93 2.67 3.587(2) 170.9
C8 H8 N1 2_646 0.96 2.69 3.649(2) 177.8
C3 H3 N1 4_665 0.93 2.67 3.587(2) 170.9
C8 H8 N1 2_646 0.96 2.69 3.649(2) 177.8
C3 H3 N1 4_665 0.93 2.67 3.587(2) 170.9
C3 H3 N1 4_665 0.93 2.67 3.587(2) 170.9
C8 H8 N1 2_646 0.96 2.69 3.649(2) 177.8
C3 H3 N1 4_665 0.93 2.67 3.587(2) 170.9
C8 H8 N1 2_646 0.96 2.69 3.649(2) 177.8
C3 H3 N1 4_665 0.93 2.67 3.587(2) 170.9
C8 H8 N1 2_646 0.96 2.69 3.649(2) 177.8
C3 H3 N1 4_665 0.93 2.67 3.587(2) 170.9
C8 H8 N1 2_646 0.96 2.69 3.649(2) 177.8
C3 H3 N1 4_665 0.93 2.67 3.587(2) 170.9
C8 H8 N1 2_646 0.96 2.69 3.649(2) 177.8
C3 H3 N1 4_665 0.93 2.67 3.587(2) 170.9
C8 H8 N1 2_646 0.96 2.69 3.649(2) 177.8

loop_
_geom_torsion_atom_site_label_1
_geom_torsion_atom_site_label_2
_geom_torsion_atom_site_label_3
_geom_torsion_atom_site_label_4
_geom_torsion_site_symmetry_4
_geom_torsion
C9 O2 C5 C6 . 0.9(2)
C9 O2 C5 C4 . -179.71(15)
C8 O1 C4 C5 . -175.03(15)
C8 O1 C4 C3 . 4.6(2)
C6 C5 C4 O1 . 179.31(15)
O2 C5 C4 O1 . -0.1(2)
C6 C5 C4 C3 . -0.3(2)
O2 C5 C4 C3 . -179.73(13)
O1 C4 C3 C2 . -179.07(15)
C5 C4 C3 C2 . 0.5(2)
C4 C3 C2 C7 . -0.1(2)
C4 C3 C2 C1 . -178.58(14)
C7 C2 C1 C1 3_766 -98.7(2)
C3 C2 C1 C1 3_766 79.8(2)
C3 C2 C7 C6 . -0.6(2)
C1 C2 C7 C6 . 177.87(14)
C4 C5 C6 C7 . -0.3(2)
O2 C5 C6 C7 . 179.03(14)
C2 C7 C6 C5 . 0.8(2)
